data_1572541
loop_
_publ_author_name
'Sung, Jiha'

_publ_section_title
;
 (E)-1-(3,4-Dimethoxyphenyl)-3-(1,3-diphenyl-1H-pyrazol-4-yl)prop-2-en-1-one
;
_journal_coeditor_code HB4483
_journal_issue 9
_journal_name_full IUCrData
_journal_paper_doi 10.1107/S2414314624008666
_journal_volume 9
_journal_year 2024
_chemical_formula_iupac 'C26 H22 N2 O3'
_chemical_formula_moiety 'C26 H22 N2 O3'
_chemical_formula_sum 'C26 H22 N2 O3'
_chemical_formula_weight 410.45
_chemical_name_systematic (<i>E</i>)-1-(3,4-Dimethoxyphenyl)-3-(1,3-diphenyl-1<i>H</i>-pyrazol-4-yl)prop-2-en-1-one
_space_group_crystal_system triclinic
_space_group_IT_number 2
_space_group_name_Hall '-P 1'
_space_group_name_H-M_alt 'P -1'
_atom_sites_solution_hydrogens geom
_atom_sites_solution_primary direct
_audit_creation_method SHELXL-2014/7
_cell_angle_alpha 73.831(10)
_cell_angle_beta 79.643(11)
_cell_angle_gamma 72.648(10)
_cell_formula_units_Z 2
_cell_length_a 9.342(3)
_cell_length_b 10.524(3)
_cell_length_c 11.967(4)
_cell_measurement_reflns_used 9940
_cell_measurement_temperature 223(2)
_cell_measurement_theta_max 28.16
_cell_measurement_theta_min 2.30
_cell_volume 1072.6(6)
_computing_cell_refinement
;
SAINT (Bruker, 2012)
;
_computing_data_collection
;
APEX2 (Bruker, 2012)
;
_computing_data_reduction
;
SAINT (Bruker, 2012)
;
_computing_molecular_graphics
;
SHELXTL (Sheldrick, 2008)
;
_computing_publication_material
;
publCIF (Westrip, 2010)
;
_computing_structure_refinement
;
<i>SHELXL2014/7</i> (Sheldrick, 2015)
;
_computing_structure_solution
;
SHELXS (Sheldrick, 2008)
;
_diffrn_ambient_temperature 223(2)
_diffrn_measured_fraction_theta_full 0.998
_diffrn_measured_fraction_theta_max 0.994
_diffrn_measurement_device_type 'PHOTON III M14'
_diffrn_measurement_method '\f and \w scans'
_diffrn_radiation_type MoK\a
_diffrn_radiation_wavelength 0.71073
_diffrn_reflns_av_R_equivalents 0.0435
_diffrn_reflns_av_unetI/netI 0.0273
_diffrn_reflns_limit_h_max 12
_diffrn_reflns_limit_h_min -12
_diffrn_reflns_limit_k_max 13
_diffrn_reflns_limit_k_min -13
_diffrn_reflns_limit_l_max 15
_diffrn_reflns_limit_l_min -15
_diffrn_reflns_number 39655
_diffrn_reflns_theta_full 25.242
_diffrn_reflns_theta_max 28.275
_diffrn_reflns_theta_min 2.088
_diffrn_standards_decay_% 0
_diffrn_standards_interval_count 0
_diffrn_standards_interval_time 0
_diffrn_standards_number 0
_exptl_absorpt_coefficient_mu 0.084
_exptl_absorpt_correction_T_max 0.7457
_exptl_absorpt_correction_T_min 0.7061
_exptl_absorpt_correction_type multi-scan
_exptl_absorpt_process_details
;
(SADABS; Krause <i>et al.</i>,  2015)
;
_exptl_crystal_colour yellow
_exptl_crystal_density_diffrn 1.271
_exptl_crystal_description BLOCK
_exptl_crystal_F_000 432
_exptl_crystal_size_max 0.260
_exptl_crystal_size_mid 0.224
_exptl_crystal_size_min 0.065
_refine_diff_density_max 0.238
_refine_diff_density_min -0.201
_refine_ls_extinction_method none
_refine_ls_goodness_of_fit_ref 1.041
_refine_ls_hydrogen_treatment constr
_refine_ls_matrix_type full
_refine_ls_number_parameters 282
_refine_ls_number_reflns 5269
_refine_ls_number_restraints 0
_refine_ls_restrained_S_all 1.041
_refine_ls_R_factor_all 0.0595
_refine_ls_R_factor_gt 0.0443
_refine_ls_shift/su_max 0.000
_refine_ls_shift/su_mean 0.000
_refine_ls_structure_factor_coef Fsqd
_refine_ls_weighting_details 'w=1/[\s^2^(Fo^2^)+(0.0449P)^2^+0.3885P] where P=(Fo^2^+2Fc^2^)/3'
_refine_ls_weighting_scheme calc
_refine_ls_wR_factor_gt 0.1065
_refine_ls_wR_factor_ref 0.1154
_reflns_number_gt 4173
_reflns_number_total 5269
_reflns_threshold_expression 'I > 2\s(I)'
_cod_data_source_file hb4483.cif
_cod_data_source_block I
_cod_database_code 1572541
_shelx_space_group_comment
;
The symmetry employed for this shelxl refinement is uniquely defined
by the following loop, which should always be used as a source of
symmetry information in preference to the above space-group names.
They are only intended as comments.
;
_shelx_estimated_absorpt_t_min 0.979
_shelx_estimated_absorpt_t_max 0.995

loop_
_space_group_symop_operation_xyz
'x, y, z'
'-x, -y, -z'

loop_
_atom_site_type_symbol
_atom_site_label
_atom_site_fract_x
_atom_site_fract_y
_atom_site_fract_z
_atom_site_U_iso_or_equiv
_atom_site_adp_type
_atom_site_calc_flag
_atom_site_occupancy
_atom_site_disorder_assembly
_atom_site_disorder_group
C C1 0.62809(17) 0.71283(14) 0.49957(12) 0.0323(3) Uani d 1 . .
C C2 0.67643(16) 0.84296(13) 0.47121(12) 0.0289(3) Uani d 1 . .
C C3 0.70448(15) 0.90841(13) 0.35225(11) 0.0278(3) Uani d 1 . .
H H3 0.6908 0.8711 0.2934 0.033 Uiso calc 1 . .
C C4 0.75205(14) 1.02730(13) 0.32222(11) 0.0256(3) Uani d 1 . .
C C5 0.77516(16) 1.08293(13) 0.41023(12) 0.0289(3) Uani d 1 . .
C C6 0.74834(19) 1.01806(16) 0.52704(13) 0.0380(3) Uani d 1 . .
H H6 0.7640 1.0540 0.5861 0.046 Uiso calc 1 . .
C C7 0.69805(18) 0.89929(15) 0.55667(12) 0.0367(3) Uani d 1 . .
H H7 0.6785 0.8568 0.6360 0.044 Uiso calc 1 . .
C C8 0.55681(16) 0.66700(14) 0.61955(12) 0.0305(3) Uani d 1 . .
H H8 0.5185 0.7306 0.6663 0.037 Uiso calc 1 . .
C C9 0.54487(16) 0.53814(14) 0.66390(12) 0.0299(3) Uani d 1 . .
H H9 0.5866 0.4748 0.6172 0.036 Uiso calc 1 . .
C C10 0.7475(2) 1.05899(18) 0.11652(13) 0.0506(5) Uani d 1 . .
H H10A 0.8065 0.9658 0.1172 0.076 Uiso calc 1 . .
H H10B 0.7719 1.1196 0.0427 0.076 Uiso calc 1 . .
H H10C 0.6410 1.0632 0.1260 0.076 Uiso calc 1 . .
C C11 0.8254(2) 1.27120(18) 0.45672(15) 0.0502(4) Uani d 1 . .
H H11A 0.7316 1.2800 0.5078 0.075 Uiso calc 1 . .
H H11B 0.8386 1.3616 0.4178 0.075 Uiso calc 1 . .
H H11C 0.9089 1.2194 0.5026 0.075 Uiso calc 1 . .
C C12 0.47133(15) 0.49005(13) 0.77989(12) 0.0276(3) Uani d 1 . .
C C13 0.35511(16) 0.56706(13) 0.84202(12) 0.0301(3) Uani d 1 . .
H H13 0.3103 0.6616 0.8181 0.036 Uiso calc 1 . .
C C14 0.49721(15) 0.35452(13) 0.85328(11) 0.0254(3) Uani d 1 . .
C C15 0.19811(15) 0.51457(13) 1.03298(12) 0.0274(3) Uani d 1 . .
C C16 0.07757(16) 0.62931(14) 1.00652(13) 0.0336(3) Uani d 1 . .
H H16 0.0756 0.6874 0.9309 0.040 Uiso calc 1 . .
C C17 -0.04030(17) 0.65744(16) 1.09308(15) 0.0397(4) Uani d 1 . .
H H17 -0.1219 0.7351 1.0755 0.048 Uiso calc 1 . .
C C18 -0.03903(19) 0.57258(17) 1.20473(15) 0.0439(4) Uani d 1 . .
H H18 -0.1196 0.5915 1.2625 0.053 Uiso calc 1 . .
C C19 0.08327(19) 0.45892(18) 1.23016(14) 0.0440(4) Uani d 1 . .
H H19 0.0855 0.4014 1.3060 0.053 Uiso calc 1 . .
C C20 0.20220(17) 0.42922(15) 1.14506(13) 0.0356(3) Uani d 1 . .
H H20 0.2845 0.3523 1.1631 0.043 Uiso calc 1 . .
C C21 0.61238(15) 0.22895(13) 0.83440(11) 0.0257(3) Uani d 1 . .
C C22 0.75946(16) 0.23372(14) 0.78641(12) 0.0324(3) Uani d 1 . .
H H22 0.7839 0.3184 0.7613 0.039 Uiso calc 1 . .
C C23 0.86940(17) 0.11392(16) 0.77567(14) 0.0389(3) Uani d 1 . .
H H23 0.9679 0.1181 0.7436 0.047 Uiso calc 1 . .
C C24 0.83513(18) -0.01186(15) 0.81191(13) 0.0395(4) Uani d 1 . .
H H24 0.9101 -0.0925 0.8046 0.047 Uiso calc 1 . .
C C25 0.68948(18) -0.01789(14) 0.85903(13) 0.0371(3) Uani d 1 . .
H H25 0.6657 -0.1028 0.8837 0.045 Uiso calc 1 . .
C C26 0.57853(16) 0.10188(13) 0.86983(12) 0.0310(3) Uani d 1 . .
H H26 0.4800 0.0972 0.9012 0.037 Uiso calc 1 . .
N N1 0.31718(13) 0.48180(11) 0.94375(10) 0.0276(2) Uani d 1 . .
N N2 0.40423(12) 0.34957(11) 0.95287(10) 0.0271(2) Uani d 1 . .
O O1 0.64801(16) 0.64685(12) 0.42551(10) 0.0540(3) Uani d 1 . .
O O2 0.78144(12) 1.10062(9) 0.21009(8) 0.0311(2) Uani d 1 . .
O O3 0.82098(12) 1.20091(10) 0.37080(9) 0.0362(2) Uani d 1 . .

loop_
_atom_site_aniso_label
_atom_site_aniso_U_11
_atom_site_aniso_U_22
_atom_site_aniso_U_33
_atom_site_aniso_U_12
_atom_site_aniso_U_13
_atom_site_aniso_U_23
C1 0.0405(8) 0.0263(7) 0.0269(7) -0.0117(6) 0.0029(6) -0.0019(5)
C2 0.0330(7) 0.0244(6) 0.0253(6) -0.0089(5) 0.0017(5) -0.0012(5)
C3 0.0329(7) 0.0256(6) 0.0234(6) -0.0089(5) 0.0005(5) -0.0047(5)
C4 0.0267(6) 0.0222(6) 0.0222(6) -0.0045(5) 0.0012(5) -0.0006(5)
C5 0.0325(7) 0.0257(6) 0.0277(7) -0.0102(5) -0.0007(5) -0.0037(5)
C6 0.0557(10) 0.0390(8) 0.0243(7) -0.0222(7) -0.0021(6) -0.0063(6)
C7 0.0525(9) 0.0354(8) 0.0216(6) -0.0198(7) 0.0000(6) 0.0008(6)
C8 0.0355(7) 0.0252(6) 0.0269(7) -0.0091(5) 0.0039(6) -0.0033(5)
C9 0.0336(7) 0.0251(6) 0.0269(7) -0.0071(5) 0.0020(5) -0.0035(5)
C10 0.0866(14) 0.0502(10) 0.0237(7) -0.0381(10) -0.0088(8) 0.0007(7)
C11 0.0754(13) 0.0474(10) 0.0415(9) -0.0368(9) 0.0012(8) -0.0146(8)
C12 0.0328(7) 0.0203(6) 0.0266(6) -0.0085(5) 0.0000(5) -0.0014(5)
C13 0.0361(7) 0.0208(6) 0.0289(7) -0.0081(5) 0.0008(6) -0.0009(5)
C14 0.0275(6) 0.0222(6) 0.0253(6) -0.0090(5) -0.0008(5) -0.0020(5)
C15 0.0290(7) 0.0255(6) 0.0285(7) -0.0102(5) 0.0020(5) -0.0076(5)
C16 0.0343(8) 0.0278(7) 0.0371(8) -0.0071(6) -0.0020(6) -0.0073(6)
C17 0.0315(8) 0.0339(8) 0.0538(10) -0.0054(6) 0.0012(7) -0.0180(7)
C18 0.0381(8) 0.0480(9) 0.0481(9) -0.0162(7) 0.0150(7) -0.0226(8)
C19 0.0468(9) 0.0492(9) 0.0315(8) -0.0161(8) 0.0083(7) -0.0064(7)
C20 0.0360(8) 0.0334(7) 0.0314(7) -0.0068(6) 0.0016(6) -0.0040(6)
C21 0.0298(7) 0.0237(6) 0.0208(6) -0.0063(5) -0.0023(5) -0.0020(5)
C22 0.0322(7) 0.0310(7) 0.0313(7) -0.0098(6) -0.0012(6) -0.0030(6)
C23 0.0297(7) 0.0439(9) 0.0357(8) -0.0026(6) -0.0002(6) -0.0075(7)
C24 0.0425(9) 0.0327(8) 0.0347(8) 0.0061(6) -0.0071(7) -0.0096(6)
C25 0.0512(9) 0.0237(7) 0.0338(8) -0.0071(6) -0.0055(7) -0.0050(6)
C26 0.0344(7) 0.0268(7) 0.0304(7) -0.0100(6) -0.0013(6) -0.0039(5)
N1 0.0308(6) 0.0202(5) 0.0271(6) -0.0055(4) 0.0004(5) -0.0019(4)
N2 0.0288(6) 0.0197(5) 0.0279(6) -0.0051(4) 0.0008(4) -0.0020(4)
O1 0.0929(10) 0.0427(6) 0.0342(6) -0.0384(7) 0.0159(6) -0.0134(5)
O2 0.0460(6) 0.0264(5) 0.0203(4) -0.0153(4) -0.0013(4) 0.0004(4)
O3 0.0517(6) 0.0316(5) 0.0299(5) -0.0223(5) 0.0001(5) -0.0050(4)

loop_
_atom_type_symbol
_atom_type_description
_atom_type_scat_dispersion_real
_atom_type_scat_dispersion_imag
_atom_type_scat_source
C C 0.0033 0.0016 'International Tables Vol C Tables 4.2.6.8 and 6.1.1.4'
H H 0.0000 0.0000 'International Tables Vol C Tables 4.2.6.8 and 6.1.1.4'
N N 0.0061 0.0033 'International Tables Vol C Tables 4.2.6.8 and 6.1.1.4'
O O 0.0106 0.0060 'International Tables Vol C Tables 4.2.6.8 and 6.1.1.4'

loop_
_geom_angle_atom_site_label_1
_geom_angle_atom_site_label_2
_geom_angle_atom_site_label_3
_geom_angle_site_symmetry_1
_geom_angle_site_symmetry_3
_geom_angle
_geom_angle_publ_flag
O1 C1 C8 . . 121.61(13) ?
O1 C1 C2 . . 120.66(12) ?
C8 C1 C2 . . 117.73(12) ?
C7 C2 C3 . . 118.98(12) ?
C7 C2 C1 . . 122.70(12) ?
C3 C2 C1 . . 118.31(12) ?
C4 C3 C2 . . 120.18(12) ?
C4 C3 H3 . . 119.9 ?
C2 C3 H3 . . 119.9 ?
O2 C4 C3 . . 125.50(12) ?
O2 C4 C5 . . 114.22(11) ?
C3 C4 C5 . . 120.28(12) ?
O3 C5 C6 . . 125.18(13) ?
O3 C5 C4 . . 115.36(11) ?
C6 C5 C4 . . 119.45(12) ?
C5 C6 C7 . . 119.92(14) ?
C5 C6 H6 . . 120.0 ?
C7 C6 H6 . . 120.0 ?
C2 C7 C6 . . 121.18(13) ?
C2 C7 H7 . . 119.4 ?
C6 C7 H7 . . 119.4 ?
C9 C8 C1 . . 122.51(13) ?
C9 C8 H8 . . 118.7 ?
C1 C8 H8 . . 118.7 ?
C8 C9 C12 . . 124.25(13) ?
C8 C9 H9 . . 117.9 ?
C12 C9 H9 . . 117.9 ?
O2 C10 H10A . . 109.5 ?
O2 C10 H10B . . 109.5 ?
H10A C10 H10B . . 109.5 ?
O2 C10 H10C . . 109.5 ?
H10A C10 H10C . . 109.5 ?
H10B C10 H10C . . 109.5 ?
O3 C11 H11A . . 109.5 ?
O3 C11 H11B . . 109.5 ?
H11A C11 H11B . . 109.5 ?
O3 C11 H11C . . 109.5 ?
H11A C11 H11C . . 109.5 ?
H11B C11 H11C . . 109.5 ?
C13 C12 C14 . . 104.13(11) ?
C13 C12 C9 . . 126.94(12) ?
C14 C12 C9 . . 128.89(12) ?
N1 C13 C12 . . 107.76(12) ?
N1 C13 H13 . . 126.1 ?
C12 C13 H13 . . 126.1 ?
N2 C14 C12 . . 111.62(11) ?
N2 C14 C21 . . 119.59(11) ?
C12 C14 C21 . . 128.73(12) ?
C16 C15 C20 . . 120.49(13) ?
C16 C15 N1 . . 119.88(12) ?
C20 C15 N1 . . 119.61(12) ?
C15 C16 C17 . . 119.35(14) ?
C15 C16 H16 . . 120.3 ?
C17 C16 H16 . . 120.3 ?
C18 C17 C16 . . 120.93(14) ?
C18 C17 H17 . . 119.5 ?
C16 C17 H17 . . 119.5 ?
C17 C18 C19 . . 119.00(14) ?
C17 C18 H18 . . 120.5 ?
C19 C18 H18 . . 120.5 ?
C20 C19 C18 . . 120.95(15) ?
C20 C19 H19 . . 119.5 ?
C18 C19 H19 . . 119.5 ?
C19 C20 C15 . . 119.26(14) ?
C19 C20 H20 . . 120.4 ?
C15 C20 H20 . . 120.4 ?
C26 C21 C22 . . 118.70(12) ?
C26 C21 C14 . . 120.51(12) ?
C22 C21 C14 . . 120.71(12) ?
C23 C22 C21 . . 120.31(13) ?
C23 C22 H22 . . 119.8 ?
C21 C22 H22 . . 119.8 ?
C24 C23 C22 . . 120.61(14) ?
C24 C23 H23 . . 119.7 ?
C22 C23 H23 . . 119.7 ?
C23 C24 C25 . . 119.64(13) ?
C23 C24 H24 . . 120.2 ?
C25 C24 H24 . . 120.2 ?
C24 C25 C26 . . 120.07(14) ?
C24 C25 H25 . . 120.0 ?
C26 C25 H25 . . 120.0 ?
C25 C26 C21 . . 120.66(14) ?
C25 C26 H26 . . 119.7 ?
C21 C26 H26 . . 119.7 ?
C13 N1 N2 . . 111.93(11) ?
C13 N1 C15 . . 127.64(11) ?
N2 N1 C15 . . 120.36(10) ?
C14 N2 N1 . . 104.55(10) ?
C4 O2 C10 . . 117.79(11) ?
C5 O3 C11 . . 117.12(11) ?

loop_
_geom_bond_atom_site_label_1
_geom_bond_atom_site_label_2
_geom_bond_site_symmetry_2
_geom_bond_distance
_geom_bond_publ_flag
C1 O1 . 1.2283(18) ?
C1 C8 . 1.4832(19) ?
C1 C2 . 1.4998(19) ?
C2 C7 . 1.386(2) ?
C2 C3 . 1.4133(18) ?
C3 C4 . 1.3842(18) ?
C3 H3 . 0.9400 ?
C4 O2 . 1.3743(15) ?
C4 C5 . 1.4139(19) ?
C5 O3 . 1.3659(16) ?
C5 C6 . 1.3884(19) ?
C6 C7 . 1.397(2) ?
C6 H6 . 0.9400 ?
C7 H7 . 0.9400 ?
C8 C9 . 1.3422(18) ?
C8 H8 . 0.9400 ?
C9 C12 . 1.4588(19) ?
C9 H9 . 0.9400 ?
C10 O2 . 1.4249(19) ?
C10 H10A . 0.9700 ?
C10 H10B . 0.9700 ?
C10 H10C . 0.9700 ?
C11 O3 . 1.4363(19) ?
C11 H11A . 0.9700 ?
C11 H11B . 0.9700 ?
C11 H11C . 0.9700 ?
C12 C13 . 1.3817(19) ?
C12 C14 . 1.4274(17) ?
C13 N1 . 1.3560(17) ?
C13 H13 . 0.9400 ?
C14 N2 . 1.3408(17) ?
C14 C21 . 1.4784(18) ?
C15 C16 . 1.390(2) ?
C15 C20 . 1.391(2) ?
C15 N1 . 1.4302(17) ?
C16 C17 . 1.393(2) ?
C16 H16 . 0.9400 ?
C17 C18 . 1.385(2) ?
C17 H17 . 0.9400 ?
C18 C19 . 1.391(2) ?
C18 H18 . 0.9400 ?
C19 C20 . 1.390(2) ?
C19 H19 . 0.9400 ?
C20 H20 . 0.9400 ?
C21 C26 . 1.3988(18) ?
C21 C22 . 1.4005(19) ?
C22 C23 . 1.390(2) ?
C22 H22 . 0.9400 ?
C23 C24 . 1.388(2) ?
C23 H23 . 0.9400 ?
C24 C25 . 1.389(2) ?
C24 H24 . 0.9400 ?
C25 C26 . 1.394(2) ?
C25 H25 . 0.9400 ?
C26 H26 . 0.9400 ?
N1 N2 . 1.3719(15) ?

loop_
_geom_hbond_atom_site_label_D
_geom_hbond_atom_site_label_H
_geom_hbond_atom_site_label_A
_geom_hbond_site_symmetry_A
_geom_hbond_distance_DH
_geom_hbond_distance_HA
_geom_hbond_distance_DA
_geom_hbond_angle_DHA
C13 H13 O2 2_676 0.94 2.34 3.2648(19) 169

loop_
_geom_torsion_atom_site_label_1
_geom_torsion_atom_site_label_2
_geom_torsion_atom_site_label_3
_geom_torsion_atom_site_label_4
_geom_torsion_site_symmetry_1
_geom_torsion_site_symmetry_2
_geom_torsion_site_symmetry_3
_geom_torsion_site_symmetry_4
_geom_torsion
_geom_torsion_publ_flag
O1 C1 C2 C7 . . . . -160.59(16) ?
C8 C1 C2 C7 . . . . 19.1(2) ?
O1 C1 C2 C3 . . . . 17.8(2) ?
C8 C1 C2 C3 . . . . -162.53(13) ?
C7 C2 C3 C4 . . . . -0.3(2) ?
C1 C2 C3 C4 . . . . -178.78(12) ?
C2 C3 C4 O2 . . . . -179.35(12) ?
C2 C3 C4 C5 . . . . 1.0(2) ?
O2 C4 C5 O3 . . . . 0.76(17) ?
C3 C4 C5 O3 . . . . -179.53(12) ?
O2 C4 C5 C6 . . . . 179.67(13) ?
C3 C4 C5 C6 . . . . -0.6(2) ?
O3 C5 C6 C7 . . . . 178.41(14) ?
C4 C5 C6 C7 . . . . -0.4(2) ?
C3 C2 C7 C6 . . . . -0.7(2) ?
C1 C2 C7 C6 . . . . 177.69(14) ?
C5 C6 C7 C2 . . . . 1.1(2) ?
O1 C1 C8 C9 . . . . 17.3(2) ?
C2 C1 C8 C9 . . . . -162.38(14) ?
C1 C8 C9 C12 . . . . -177.91(13) ?
C8 C9 C12 C13 . . . . 28.4(2) ?
C8 C9 C12 C14 . . . . -154.16(15) ?
C14 C12 C13 N1 . . . . 0.05(15) ?
C9 C12 C13 N1 . . . . 178.01(13) ?
C13 C12 C14 N2 . . . . -0.31(16) ?
C9 C12 C14 N2 . . . . -178.22(13) ?
C13 C12 C14 C21 . . . . -177.54(13) ?
C9 C12 C14 C21 . . . . 4.5(2) ?
C20 C15 C16 C17 . . . . -0.7(2) ?
N1 C15 C16 C17 . . . . 177.73(13) ?
C15 C16 C17 C18 . . . . -0.2(2) ?
C16 C17 C18 C19 . . . . 0.8(2) ?
C17 C18 C19 C20 . . . . -0.7(3) ?
C18 C19 C20 C15 . . . . -0.1(2) ?
C16 C15 C20 C19 . . . . 0.8(2) ?
N1 C15 C20 C19 . . . . -177.60(14) ?
N2 C14 C21 C26 . . . . 39.32(19) ?
C12 C14 C21 C26 . . . . -143.64(14) ?
N2 C14 C21 C22 . . . . -137.32(14) ?
C12 C14 C21 C22 . . . . 39.7(2) ?
C26 C21 C22 C23 . . . . -0.7(2) ?
C14 C21 C22 C23 . . . . 176.01(13) ?
C21 C22 C23 C24 . . . . 0.2(2) ?
C22 C23 C24 C25 . . . . 0.2(2) ?
C23 C24 C25 C26 . . . . 0.0(2) ?
C24 C25 C26 C21 . . . . -0.5(2) ?
C22 C21 C26 C25 . . . . 0.8(2) ?
C14 C21 C26 C25 . . . . -175.86(13) ?
C12 C13 N1 N2 . . . . 0.22(16) ?
C12 C13 N1 C15 . . . . -176.70(13) ?
C16 C15 N1 C13 . . . . 21.0(2) ?
C20 C15 N1 C13 . . . . -160.54(14) ?
C16 C15 N1 N2 . . . . -155.67(12) ?
C20 C15 N1 N2 . . . . 22.77(19) ?
C12 C14 N2 N1 . . . . 0.43(15) ?
C21 C14 N2 N1 . . . . 177.95(11) ?
C13 N1 N2 C14 . . . . -0.40(15) ?
C15 N1 N2 C14 . . . . 176.77(12) ?
C3 C4 O2 C10 . . . . 6.1(2) ?
C5 C4 O2 C10 . . . . -174.22(14) ?
C6 C5 O3 C11 . . . . -7.3(2) ?
C4 C5 O3 C11 . . . . 171.50(14) ?
